data_4345758
loop_
_publ_author_name
'Shu, Hui-Xing'
'Wang, Jin-Yun'
'Zhang, Qian-Chong'
'Chen, Zhong-Ning'

_publ_section_title
;
 Photophysical and Electroluminescent Properties of PtAg2 Acetylide
 Complexes Supported with meso- and rac-Tetraphosphine.
;
_journal_issue 16
_journal_name_full 'Inorganic chemistry'
_journal_page_first 9461
_journal_page_last 9473
_journal_paper_doi 10.1021/acs.inorgchem.7b00452
_journal_volume 56
_journal_year 2017
_chemical_formula_sum 'C120 H100 Ag2 Cl10 N2 O8 P6 Pt'
_chemical_formula_weight 2649.16
_space_group_crystal_system monoclinic
_space_group_IT_number 15
_space_group_name_Hall '-C 2yc'
_space_group_name_H-M_alt 'C 1 2/c 1'
_symmetry_space_group_name_Hall '-C 2yc'
_symmetry_space_group_name_H-M 'C 1 2/c 1'
_atom_sites_solution_hydrogens geom
_audit_creation_method SHELXL-2014/7
_cell_angle_alpha 90
_cell_angle_beta 95.874(4)
_cell_angle_gamma 90
_cell_formula_units_Z 4
_cell_length_a 19.8428(11)
_cell_length_b 23.6605(10)
_cell_length_c 26.0484(11)
_cell_measurement_reflns_used 18443
_cell_measurement_temperature 173(2)
_cell_measurement_theta_max 27.5126
_cell_measurement_theta_min 2.3298
_cell_volume 12165.3(10)
_computing_structure_refinement 'SHELXL-2014/7 (Sheldrick, 2014)'
_diffrn_ambient_temperature 173(2)
_diffrn_measured_fraction_theta_full 0.998
_diffrn_measured_fraction_theta_max 0.996
_diffrn_measurement_device_type 'Saturn724+ (2x2 bin mode)'
_diffrn_measurement_method CCD_Profile_fitting
_diffrn_radiation_type MoK\a
_diffrn_radiation_wavelength 0.71073
_diffrn_reflns_av_R_equivalents 0.0443
_diffrn_reflns_av_unetI/netI 0.0379
_diffrn_reflns_Laue_measured_fraction_full 0.998
_diffrn_reflns_Laue_measured_fraction_max 0.996
_diffrn_reflns_limit_h_max 25
_diffrn_reflns_limit_h_min -25
_diffrn_reflns_limit_k_max 30
_diffrn_reflns_limit_k_min -30
_diffrn_reflns_limit_l_max 33
_diffrn_reflns_limit_l_min -31
_diffrn_reflns_number 63671
_diffrn_reflns_point_group_measured_fraction_full 0.998
_diffrn_reflns_point_group_measured_fraction_max 0.996
_diffrn_reflns_theta_full 25.242
_diffrn_reflns_theta_max 27.482
_diffrn_reflns_theta_min 2.064
_exptl_absorpt_coefficient_mu 1.818
_exptl_crystal_colour green
_exptl_crystal_density_diffrn 1.446
_exptl_crystal_description Prism
_exptl_crystal_F_000 5320
_exptl_crystal_size_max 1.000
_exptl_crystal_size_mid 0.200
_exptl_crystal_size_min 0.200
_platon_squeeze_details
;
The unit cell contains 16 methylene chloridemolecules which have been treated 
as a diffuse contribution to the overall scattering without specific atom 
positions by SQUEEZE/PLATON. 
;
_refine_diff_density_max 0.984
_refine_diff_density_min -0.835
_refine_diff_density_rms 0.067
_refine_ls_extinction_method none
_refine_ls_goodness_of_fit_ref 1.059
_refine_ls_hydrogen_treatment constr
_refine_ls_matrix_type full
_refine_ls_number_parameters 618
_refine_ls_number_reflns 13892
_refine_ls_number_restraints 48
_refine_ls_restrained_S_all 1.081
_refine_ls_R_factor_all 0.0425
_refine_ls_R_factor_gt 0.0376
_refine_ls_shift/su_max 0.001
_refine_ls_shift/su_mean 0.000
_refine_ls_structure_factor_coef Fsqd
_refine_ls_weighting_details 'w=1/[\s^2^(Fo^2^)+(0.0537P)^2^] where P=(Fo^2^+2Fc^2^)/3'
_refine_ls_weighting_scheme calc
_refine_ls_wR_factor_gt 0.0980
_refine_ls_wR_factor_ref 0.1014
_reflns_Friedel_coverage 0.000
_reflns_number_gt 12662
_reflns_number_total 13892
_reflns_threshold_expression 'I > 2\s(I)'
_cod_data_source_file ic7b00452_si_002.cif
_cod_data_source_block rac-2
_cod_depositor_comments 'Adding full bibliography for 4345758--4345759.cif.'
_cod_database_code 4345758
_shelx_shelxl_version_number 2014/7
_shelx_space_group_comment
;
The symmetry employed for this shelxl refinement is uniquely defined
by the following loop, which should always be used as a source of
symmetry information in preference to the above space-group names.
They are only intended as comments.
;
_shelx_estimated_absorpt_t_min 0.291
_shelx_estimated_absorpt_t_max 0.735
_platon_squeeze_void_probe_radius 1.20

loop_
_space_group_symop_operation_xyz
'x, y, z'
'-x, y, -z+1/2'
'x+1/2, y+1/2, z'
'-x+1/2, y+1/2, -z+1/2'
'-x, -y, -z'
'x, -y, z-1/2'
'-x+1/2, -y+1/2, -z'
'x+1/2, -y+1/2, z-1/2'

loop_
_atom_site_label
_atom_site_type_symbol
_atom_site_fract_x
_atom_site_fract_y
_atom_site_fract_z
_atom_site_U_iso_or_equiv
_atom_site_adp_type
_atom_site_occupancy
_atom_site_site_symmetry_order
_atom_site_calc_flag
_atom_site_refinement_flags_posn
_atom_site_refinement_flags_adp
_atom_site_refinement_flags_occupancy
Pt1 Pt 0.0000 0.11654(2) 0.2500 0.03837(6) Uani 1 2 d S T P
Ag1 Ag -0.14570(2) 0.16371(2) 0.25337(2) 0.05874(8) Uani 1 1 d . . .
P1 P -0.18777(4) 0.07510(4) 0.21253(3) 0.0544(2) Uani 1 1 d . . .
P2 P 0.04087(4) 0.04559(3) 0.30345(3) 0.04169(16) Uani 1 1 d . . .
P3 P -0.19957(5) 0.23180(4) 0.30496(4) 0.0606(2) Uani 1 1 d . . .
N1 N 0.1948(2) 0.38799(14) 0.44674(17) 0.0914(13) Uani 1 1 d . . .
C1 C 0.12849(15) 0.04947(12) 0.33185(11) 0.0480(6) Uani 1 1 d . . .
H1A H 0.1431 0.0114 0.3442 0.058 Uiso 1 1 calc R U .
H1B H 0.1309 0.0748 0.3622 0.058 Uiso 1 1 calc R U .
C2 C 0.03317(16) -0.02105(12) 0.26757(11) 0.0510(7) Uani 1 1 d . . .
H2A H 0.0718 -0.0253 0.2467 0.061 Uiso 1 1 calc R U .
H2B H 0.0339 -0.0532 0.2919 0.061 Uiso 1 1 calc R U .
C3 C -0.20014(17) 0.01622(16) 0.25459(14) 0.0609(8) Uani 1 1 d . . .
C4 C -0.2119(2) -0.03881(17) 0.23666(17) 0.0802(11) Uani 1 1 d . . .
H4A H -0.2170 -0.0459 0.2006 0.096 Uiso 1 1 calc R U .
C5 C -0.2163(3) -0.0828(2) 0.2704(2) 0.1031(16) Uani 1 1 d . . .
H5A H -0.2230 -0.1203 0.2578 0.124 Uiso 1 1 calc R U .
C6 C -0.2109(3) -0.0725(3) 0.3231(2) 0.1105(18) Uani 1 1 d . . .
H6A H -0.2147 -0.1028 0.3465 0.133 Uiso 1 1 calc R U .
C7 C -0.2001(3) -0.0189(3) 0.34137(19) 0.1082(18) Uani 1 1 d . . .
H7A H -0.1969 -0.0117 0.3774 0.130 Uiso 1 1 calc R U .
C8 C -0.1941(2) 0.02471(19) 0.30717(15) 0.0793(12) Uani 1 1 d . . .
H8A H -0.1855 0.0618 0.3202 0.095 Uiso 1 1 calc R U .
C9 C -0.2659(2) 0.08273(18) 0.17031(18) 0.0771(10) Uani 1 1 d . U .
C10 C -0.3215(3) 0.0549(3) 0.1720(3) 0.159(2) Uani 1 1 d . U .
H10A H -0.3232 0.0260 0.1972 0.191 Uiso 1 1 calc R U .
C11 C -0.3807(4) 0.0659(4) 0.1374(4) 0.193(3) Uani 1 1 d . U .
H11A H -0.4207 0.0448 0.1412 0.231 Uiso 1 1 calc R U .
C12 C -0.3819(4) 0.1014(4) 0.1031(4) 0.171(3) Uani 1 1 d . U .
H12A H -0.4230 0.1087 0.0822 0.206 Uiso 1 1 calc R U .
C13 C -0.3239(4) 0.1309(3) 0.0944(3) 0.143(2) Uani 1 1 d . U .
H13A H -0.3238 0.1572 0.0669 0.172 Uiso 1 1 calc R U .
C14 C -0.2646(3) 0.1201(3) 0.1283(2) 0.1154(17) Uani 1 1 d . U .
H14A H -0.2234 0.1383 0.1226 0.138 Uiso 1 1 calc R U .
C15 C -0.00745(15) 0.04040(13) 0.35820(11) 0.0471(6) Uani 1 1 d . . .
C16 C -0.0089(2) -0.00984(16) 0.38641(13) 0.0667(9) Uani 1 1 d . . .
H16A H 0.0130 -0.0427 0.3754 0.080 Uiso 1 1 calc R U .
C17 C -0.0427(3) -0.0114(2) 0.43053(16) 0.0891(13) Uani 1 1 d . . .
H17A H -0.0434 -0.0455 0.4498 0.107 Uiso 1 1 calc R U .
C18 C -0.0750(2) 0.0358(2) 0.44650(16) 0.0836(12) Uani 1 1 d . . .
H18A H -0.0974 0.0344 0.4770 0.100 Uiso 1 1 calc R U .
C19 C -0.0749(2) 0.08468(19) 0.41875(15) 0.0740(10) Uani 1 1 d . . .
H19A H -0.0981 0.1170 0.4296 0.089 Uiso 1 1 calc R U .
C20 C -0.04113(18) 0.08743(15) 0.37494(13) 0.0589(8) Uani 1 1 d . . .
H20A H -0.0410 0.1218 0.3561 0.071 Uiso 1 1 calc R U .
C21 C -0.27927(19) 0.25283(17) 0.26928(15) 0.0716(10) Uani 1 1 d . . .
C22 C -0.2836(2) 0.2526(2) 0.21622(18) 0.0949(15) Uani 1 1 d . . .
H22A H -0.2459 0.2405 0.1993 0.114 Uiso 1 1 calc R U .
C23 C -0.3425(3) 0.2700(3) 0.1871(2) 0.132(2) Uani 1 1 d . . .
H23A H -0.3448 0.2702 0.1505 0.159 Uiso 1 1 calc R U .
C24 C -0.3972(3) 0.2869(3) 0.2112(3) 0.149(3) Uani 1 1 d . . .
H24A H -0.4377 0.2980 0.1912 0.178 Uiso 1 1 calc R U .
C25 C -0.3941(3) 0.2881(3) 0.2633(2) 0.130(2) Uani 1 1 d . . .
H25A H -0.4320 0.3006 0.2797 0.156 Uiso 1 1 calc R U .
C26 C -0.3358(2) 0.2709(2) 0.2928(2) 0.0992(16) Uani 1 1 d . . .
H26A H -0.3341 0.2714 0.3294 0.119 Uiso 1 1 calc R U .
C27 C -0.2218(2) 0.20200(18) 0.36580(16) 0.0753(11) Uani 1 1 d . . .
C28 C -0.2605(3) 0.1535(2) 0.3637(2) 0.1058(17) Uani 1 1 d . . .
H28A H -0.2776 0.1378 0.3313 0.127 Uiso 1 1 calc R U .
C29 C -0.2742(4) 0.1276(3) 0.4097(3) 0.132(2) Uani 1 1 d . . .
H29A H -0.3019 0.0947 0.4088 0.159 Uiso 1 1 calc R U .
C30 C -0.2480(4) 0.1494(3) 0.4557(2) 0.120(2) Uani 1 1 d . . .
H30A H -0.2564 0.1309 0.4868 0.145 Uiso 1 1 calc R U .
C31 C -0.2110(3) 0.1958(3) 0.4579(2) 0.1093(17) Uani 1 1 d . . .
H31A H -0.1943 0.2110 0.4905 0.131 Uiso 1 1 calc R U .
C32 C -0.1963(3) 0.2228(2) 0.41341(16) 0.0873(13) Uani 1 1 d . . .
H32A H -0.1686 0.2556 0.4155 0.105 Uiso 1 1 calc R U .
C33 C -0.15675(19) 0.29728(15) 0.32368(14) 0.0635(9) Uani 1 1 d . . .
C34 C -0.1901(2) 0.34288(17) 0.34295(17) 0.0774(11) Uani 1 1 d . . .
H34A H -0.2375 0.3408 0.3453 0.093 Uiso 1 1 calc R U .
C35 C -0.1552(3) 0.39087(19) 0.3586(2) 0.1027(18) Uani 1 1 d . . .
H35A H -0.1783 0.4213 0.3728 0.123 Uiso 1 1 calc R U .
C36 C -0.0880(4) 0.3954(3) 0.3540(3) 0.146(3) Uani 1 1 d . . .
H36A H -0.0643 0.4294 0.3633 0.175 Uiso 1 1 calc R U .
C37 C -0.0551(3) 0.3507(3) 0.3360(4) 0.177(4) Uani 1 1 d . . .
H37A H -0.0077 0.3531 0.3342 0.213 Uiso 1 1 calc R U .
C38 C -0.0888(2) 0.3017(2) 0.3202(2) 0.114(2) Uani 1 1 d . . .
H38A H -0.0648 0.2711 0.3069 0.136 Uiso 1 1 calc R U .
C39 C 0.04630(16) 0.17734(12) 0.29539(11) 0.0479(6) Uani 1 1 d . . .
C40 C 0.07555(17) 0.21344(13) 0.32092(13) 0.0555(7) Uani 1 1 d . . .
C41 C 0.10837(18) 0.25753(14) 0.35218(13) 0.0592(8) Uani 1 1 d . . .
C42 C 0.1320(3) 0.24737(18) 0.40300(16) 0.0964(16) Uani 1 1 d . . .
H42A H 0.1283 0.2106 0.4172 0.116 Uiso 1 1 calc R U .
C43 C 0.1611(3) 0.2907(2) 0.43329(17) 0.1061(19) Uani 1 1 d . . .
H43A H 0.1776 0.2832 0.4682 0.127 Uiso 1 1 calc R U .
C44 C 0.1666(2) 0.34311(17) 0.41450(17) 0.0794(12) Uani 1 1 d . . .
C45 C 0.1464(2) 0.35358(17) 0.36362(17) 0.0781(11) Uani 1 1 d . . .
H45A H 0.1525 0.3901 0.3497 0.094 Uiso 1 1 calc R U .
C46 C 0.1174(2) 0.31117(16) 0.33251(15) 0.0720(10) Uani 1 1 d . . .
H46A H 0.1033 0.3188 0.2972 0.086 Uiso 1 1 calc R U .
C47 C 0.2609(3) 0.38864(19) 0.47109(17) 0.0848(14) Uani 1 1 d . . .
C48 C 0.3121(3) 0.3496(2) 0.46917(18) 0.0920(14) Uani 1 1 d . . .
H48A H 0.3059 0.3156 0.4498 0.110 Uiso 1 1 calc R U .
C49 C 0.3737(3) 0.3629(3) 0.4976(2) 0.1119(18) Uani 1 1 d . . .
H49A H 0.4108 0.3377 0.4966 0.134 Uiso 1 1 calc R U .
C50 C 0.3825(3) 0.4103(3) 0.52642(19) 0.110(2) Uani 1 1 d . . .
H50A H 0.4249 0.4167 0.5460 0.132 Uiso 1 1 calc R U .
C51 C 0.3309(3) 0.4499(2) 0.52812(16) 0.1028(19) Uani 1 1 d . . .
H51A H 0.3380 0.4834 0.5480 0.123 Uiso 1 1 calc R U .
C52 C 0.2681(3) 0.43935(19) 0.49993(14) 0.0854(14) Uani 1 1 d . . .
C53 C 0.2059(3) 0.46948(19) 0.49220(17) 0.0900(14) Uani 1 1 d . . .
C54 C 0.1839(4) 0.5195(2) 0.5113(2) 0.124(2) Uani 1 1 d . . .
H54A H 0.2133 0.5417 0.5344 0.148 Uiso 1 1 calc R U .
C55 C 0.1179(5) 0.5372(3) 0.4964(3) 0.143(3) Uani 1 1 d . . .
H55A H 0.1026 0.5722 0.5087 0.171 Uiso 1 1 calc R U .
C56 C 0.0748(4) 0.5049(3) 0.4642(3) 0.149(3) Uani 1 1 d . . .
H56A H 0.0297 0.5174 0.4552 0.178 Uiso 1 1 calc R U .
C57 C 0.0960(4) 0.4537(3) 0.4445(3) 0.129(2) Uani 1 1 d . . .
H57A H 0.0661 0.4312 0.4222 0.155 Uiso 1 1 calc R U .
C58 C 0.1621(3) 0.43721(19) 0.45867(19) 0.0928(14) Uani 1 1 d . . .
Cl1 Cl -0.63264(8) 0.37869(5) 0.09550(4) 0.0899(4) Uani 1 1 d . . .
O1 O -0.6756(4) 0.4224(2) 0.1082(3) 0.228(3) Uani 1 1 d . . .
O2 O -0.5885(4) 0.3748(2) 0.1391(2) 0.206(3) Uani 1 1 d . . .
O3 O -0.6012(4) 0.3940(2) 0.05430(18) 0.209(3) Uani 1 1 d . . .
O4 O -0.6694(2) 0.32796(15) 0.08723(13) 0.1227(14) Uani 1 1 d . . .

loop_
_atom_site_aniso_label
_atom_site_aniso_U_11
_atom_site_aniso_U_22
_atom_site_aniso_U_33
_atom_site_aniso_U_23
_atom_site_aniso_U_13
_atom_site_aniso_U_12
Pt1 0.04687(9) 0.03441(8) 0.03359(9) 0.000 0.00295(6) 0.000
Ag1 0.06589(17) 0.05410(14) 0.05833(16) -0.01355(11) 0.01658(12) 0.00084(11)
P1 0.0542(5) 0.0548(5) 0.0552(5) -0.0115(4) 0.0104(4) -0.0059(4)
P2 0.0529(4) 0.0386(3) 0.0333(3) 0.0017(3) 0.0036(3) 0.0021(3)
P3 0.0643(5) 0.0598(5) 0.0598(5) -0.0157(4) 0.0157(4) 0.0040(4)
N1 0.099(3) 0.071(2) 0.098(3) -0.0290(19) -0.019(2) -0.0177(18)
C1 0.0552(17) 0.0486(15) 0.0399(15) 0.0054(12) 0.0037(12) 0.0038(13)
C2 0.070(2) 0.0412(14) 0.0428(16) 0.0005(12) 0.0076(13) 0.0029(13)
C3 0.0538(19) 0.070(2) 0.062(2) -0.0078(17) 0.0162(15) -0.0135(16)
C4 0.099(3) 0.070(2) 0.071(3) -0.002(2) 0.008(2) -0.024(2)
C5 0.125(4) 0.077(3) 0.106(4) 0.011(3) 0.008(3) -0.036(3)
C6 0.121(5) 0.114(4) 0.096(4) 0.033(3) 0.010(3) -0.033(3)
C7 0.127(4) 0.133(5) 0.065(3) 0.011(3) 0.012(3) -0.044(4)
C8 0.090(3) 0.087(3) 0.063(2) -0.006(2) 0.018(2) -0.023(2)
C9 0.059(2) 0.073(2) 0.096(3) -0.020(2) -0.003(2) 0.0018(18)
C10 0.094(4) 0.131(4) 0.237(6) 0.026(4) -0.053(4) -0.021(3)
C11 0.118(4) 0.172(6) 0.267(7) 0.027(5) -0.084(5) -0.022(4)
C12 0.123(4) 0.169(6) 0.203(6) -0.001(5) -0.076(5) 0.005(4)
C13 0.121(4) 0.178(5) 0.124(4) -0.009(4) -0.023(4) 0.042(4)
C14 0.092(3) 0.153(5) 0.099(4) -0.005(3) -0.001(3) 0.024(3)
C15 0.0522(17) 0.0528(16) 0.0362(14) 0.0022(12) 0.0042(12) 0.0005(13)
C16 0.082(3) 0.068(2) 0.053(2) 0.0133(17) 0.0208(17) 0.0055(18)
C17 0.124(4) 0.083(3) 0.066(3) 0.020(2) 0.039(2) -0.004(3)
C18 0.101(3) 0.098(3) 0.057(2) 0.001(2) 0.034(2) -0.007(3)
C19 0.084(3) 0.078(3) 0.064(2) -0.0082(19) 0.026(2) 0.007(2)
C20 0.072(2) 0.0578(18) 0.0486(18) -0.0021(15) 0.0151(15) 0.0052(16)
C21 0.065(2) 0.080(2) 0.070(2) -0.028(2) 0.0095(18) 0.0013(19)
C22 0.082(3) 0.129(4) 0.073(3) -0.022(3) 0.005(2) 0.015(3)
C23 0.103(4) 0.205(7) 0.083(4) -0.033(4) -0.017(3) 0.019(4)
C24 0.084(4) 0.227(8) 0.127(5) -0.064(5) -0.029(4) 0.042(5)
C25 0.067(3) 0.190(6) 0.131(5) -0.065(5) -0.002(3) 0.025(4)
C26 0.060(3) 0.140(4) 0.097(3) -0.047(3) 0.005(2) 0.015(3)
C27 0.084(3) 0.078(3) 0.068(2) -0.007(2) 0.028(2) 0.011(2)
C28 0.135(5) 0.106(4) 0.084(3) -0.019(3) 0.046(3) -0.036(3)
C29 0.159(6) 0.120(5) 0.125(5) 0.003(4) 0.055(5) -0.039(4)
C30 0.153(6) 0.128(5) 0.088(4) 0.012(4) 0.048(4) -0.003(4)
C31 0.136(5) 0.117(4) 0.077(3) 0.009(3) 0.022(3) 0.009(4)
C32 0.107(4) 0.089(3) 0.067(3) -0.001(2) 0.015(2) 0.005(3)
C33 0.068(2) 0.0576(19) 0.063(2) -0.0119(16) 0.0009(17) 0.0071(16)
C34 0.075(3) 0.066(2) 0.091(3) -0.021(2) 0.009(2) 0.0116(19)
C35 0.110(4) 0.073(3) 0.119(4) -0.036(3) -0.019(3) 0.021(3)
C36 0.105(5) 0.093(4) 0.230(9) -0.060(5) -0.026(5) -0.007(3)
C37 0.076(4) 0.132(6) 0.323(12) -0.104(7) 0.015(5) -0.013(4)
C38 0.065(3) 0.090(3) 0.186(6) -0.048(4) 0.009(3) 0.008(2)
C39 0.0547(17) 0.0424(14) 0.0457(16) 0.0000(12) 0.0004(13) -0.0005(12)
C40 0.0600(19) 0.0520(17) 0.0541(18) -0.0103(14) 0.0043(14) -0.0027(14)
C41 0.067(2) 0.0529(17) 0.0567(19) -0.0116(15) 0.0013(15) -0.0120(15)
C42 0.155(5) 0.061(2) 0.069(3) -0.002(2) -0.009(3) -0.033(3)
C43 0.170(5) 0.083(3) 0.058(3) -0.008(2) -0.022(3) -0.033(3)
C44 0.095(3) 0.060(2) 0.079(3) -0.019(2) -0.011(2) -0.023(2)
C45 0.091(3) 0.058(2) 0.084(3) -0.008(2) 0.002(2) -0.024(2)
C46 0.087(3) 0.064(2) 0.063(2) -0.0065(18) -0.0017(19) -0.0192(19)
C47 0.114(4) 0.082(3) 0.055(2) -0.0084(19) -0.007(2) -0.038(3)
C48 0.101(4) 0.098(3) 0.073(3) -0.003(2) -0.009(3) -0.015(3)
C49 0.108(4) 0.148(5) 0.079(3) 0.029(4) 0.003(3) -0.029(4)
C50 0.116(5) 0.154(6) 0.056(3) 0.014(3) -0.010(3) -0.064(4)
C51 0.149(5) 0.111(4) 0.046(2) 0.000(2) 0.002(3) -0.074(4)
C52 0.125(4) 0.082(3) 0.048(2) -0.0032(19) 0.003(2) -0.054(3)
C53 0.135(4) 0.068(3) 0.068(3) -0.018(2) 0.012(3) -0.034(3)
C54 0.213(8) 0.075(3) 0.086(4) -0.024(3) 0.027(4) -0.039(4)
C55 0.209(9) 0.089(4) 0.133(6) -0.029(4) 0.030(6) -0.005(5)
C56 0.180(8) 0.114(5) 0.152(7) -0.004(5) 0.020(5) 0.027(5)
C57 0.154(6) 0.095(4) 0.136(5) -0.030(4) 0.008(4) 0.013(4)
C58 0.121(4) 0.068(3) 0.088(3) -0.025(2) 0.001(3) -0.017(3)
Cl1 0.1432(11) 0.0669(6) 0.0612(6) -0.0001(4) 0.0171(6) -0.0350(6)
O1 0.280(8) 0.116(4) 0.303(9) -0.052(5) 0.101(7) -0.021(5)
O2 0.266(7) 0.179(5) 0.153(5) 0.069(4) -0.081(5) -0.116(5)
O3 0.317(8) 0.221(6) 0.101(3) -0.021(3) 0.083(4) -0.172(5)
O4 0.197(4) 0.094(2) 0.082(2) -0.0146(18) 0.037(2) -0.072(3)

loop_
_atom_type_symbol
_atom_type_description
_atom_type_scat_dispersion_real
_atom_type_scat_dispersion_imag
_atom_type_scat_source
C C 0.0033 0.0016 'International Tables Vol C Tables 4.2.6.8 and 6.1.1.4'
H H 0.0000 0.0000 'International Tables Vol C Tables 4.2.6.8 and 6.1.1.4'
N N 0.0061 0.0033 'International Tables Vol C Tables 4.2.6.8 and 6.1.1.4'
O O 0.0106 0.0060 'International Tables Vol C Tables 4.2.6.8 and 6.1.1.4'
P P 0.1023 0.0942 'International Tables Vol C Tables 4.2.6.8 and 6.1.1.4'
Cl Cl 0.1484 0.1585 'International Tables Vol C Tables 4.2.6.8 and 6.1.1.4'
Ag Ag -0.8971 1.1015 'International Tables Vol C Tables 4.2.6.8 and 6.1.1.4'
Pt Pt -1.7033 8.3905 'International Tables Vol C Tables 4.2.6.8 and 6.1.1.4'

loop_
_geom_angle_atom_site_label_1
_geom_angle_atom_site_label_2
_geom_angle_atom_site_label_3
_geom_angle
_geom_angle_site_symmetry_1
_geom_angle_site_symmetry_3
C39 Pt1 C39 89.31(16) 2 .
C39 Pt1 P2 93.14(8) 2 2
C39 Pt1 P2 173.83(9) . 2
C39 Pt1 P2 173.83(9) 2 .
C39 Pt1 P2 93.15(8) . .
P2 Pt1 P2 84.99(4) 2 .
C39 Pt1 Ag1 52.62(9) 2 .
C39 Pt1 Ag1 95.53(9) . .
P2 Pt1 Ag1 90.45(2) 2 .
P2 Pt1 Ag1 121.44(2) . .
C39 Pt1 Ag1 95.53(9) 2 2
C39 Pt1 Ag1 52.62(9) . 2
P2 Pt1 Ag1 121.44(2) 2 2
P2 Pt1 Ag1 90.45(2) . 2
Ag1 Pt1 Ag1 137.920(11) . 2
P3 Ag1 P1 131.25(3) . .
P3 Ag1 C39 128.32(7) . 2
P1 Ag1 C39 98.18(7) . 2
P3 Ag1 Pt1 136.12(3) . .
P1 Ag1 Pt1 87.55(2) . .
C39 Ag1 Pt1 40.50(7) 2 .
C3 P1 C9 106.5(2) . .
C3 P1 C1 105.26(15) . 2
C9 P1 C1 102.38(18) . 2
C3 P1 Ag1 117.19(12) . .
C9 P1 Ag1 114.11(14) . .
C1 P1 Ag1 110.08(10) 2 .
C15 P2 C1 104.19(13) . .
C15 P2 C2 108.77(14) . .
C1 P2 C2 106.09(14) . .
C15 P2 Pt1 110.43(10) . .
C1 P2 Pt1 118.48(10) . .
C2 P2 Pt1 108.47(9) . .
C33 P3 C21 105.25(18) . .
C33 P3 C27 104.17(19) . .
C21 P3 C27 105.9(2) . .
C33 P3 Ag1 119.89(13) . .
C21 P3 Ag1 108.00(12) . .
C27 P3 Ag1 112.63(13) . .
C58 N1 C47 109.2(4) . .
C58 N1 C44 126.3(4) . .
C47 N1 C44 124.5(4) . .
P2 C1 P1 114.07(15) . 2
P2 C1 H1A 108.7 . .
P1 C1 H1A 108.7 2 .
P2 C1 H1B 108.7 . .
P1 C1 H1B 108.7 2 .
H1A C1 H1B 107.6 . .
C2 C2 P2 109.17(16) 2 .
C2 C2 H2A 109.8 2 .
P2 C2 H2A 109.8 . .
C2 C2 H2B 109.8 2 .
P2 C2 H2B 109.8 . .
H2A C2 H2B 108.3 . .
C8 C3 C4 117.6(4) . .
C8 C3 P1 119.2(3) . .
C4 C3 P1 123.1(3) . .
C5 C4 C3 120.9(4) . .
C5 C4 H4A 119.6 . .
C3 C4 H4A 119.6 . .
C4 C5 C6 119.8(5) . .
C4 C5 H5A 120.1 . .
C6 C5 H5A 120.1 . .
C7 C6 C5 120.2(5) . .
C7 C6 H6A 119.9 . .
C5 C6 H6A 119.9 . .
C6 C7 C8 119.4(5) . .
C6 C7 H7A 120.3 . .
C8 C7 H7A 120.3 . .
C7 C8 C3 122.0(4) . .
C7 C8 H8A 119.0 . .
C3 C8 H8A 119.0 . .
C10 C9 C14 115.6(5) . .
C10 C9 P1 127.5(5) . .
C14 C9 P1 116.7(4) . .
C9 C10 C11 122.4(7) . .
C9 C10 H10A 118.8 . .
C11 C10 H10A 118.8 . .
C12 C11 C10 122.5(9) . .
C12 C11 H11A 118.7 . .
C10 C11 H11A 118.7 . .
C11 C12 C13 120.8(8) . .
C11 C12 H12A 119.6 . .
C13 C12 H12A 119.6 . .
C12 C13 C14 117.2(8) . .
C12 C13 H13A 121.4 . .
C14 C13 H13A 121.4 . .
C9 C14 C13 121.0(7) . .
C9 C14 H14A 119.5 . .
C13 C14 H14A 119.5 . .
C20 C15 C16 118.6(3) . .
C20 C15 P2 120.3(2) . .
C16 C15 P2 121.0(2) . .
C17 C16 C15 119.7(4) . .
C17 C16 H16A 120.1 . .
C15 C16 H16A 120.1 . .
C18 C17 C16 120.5(4) . .
C18 C17 H17A 119.7 . .
C16 C17 H17A 119.7 . .
C19 C18 C17 120.2(4) . .
C19 C18 H18A 119.9 . .
C17 C18 H18A 119.9 . .
C18 C19 C20 120.3(4) . .
C18 C19 H19A 119.8 . .
C20 C19 H19A 119.8 . .
C19 C20 C15 120.7(3) . .
C19 C20 H20A 119.7 . .
C15 C20 H20A 119.7 . .
C22 C21 C26 118.1(4) . .
C22 C21 P3 118.3(3) . .
C26 C21 P3 123.6(3) . .
C21 C22 C23 120.7(5) . .
C21 C22 H22A 119.6 . .
C23 C22 H22A 119.6 . .
C24 C23 C22 119.8(5) . .
C24 C23 H23A 120.1 . .
C22 C23 H23A 120.1 . .
C25 C24 C23 120.7(5) . .
C25 C24 H24A 119.7 . .
C23 C24 H24A 119.7 . .
C24 C25 C26 120.2(5) . .
C24 C25 H25A 119.9 . .
C26 C25 H25A 119.9 . .
C25 C26 C21 120.5(5) . .
C25 C26 H26A 119.7 . .
C21 C26 H26A 119.7 . .
C28 C27 C32 119.0(4) . .
C28 C27 P3 117.9(3) . .
C32 C27 P3 122.8(4) . .
C27 C28 C29 119.1(5) . .
C27 C28 H28A 120.4 . .
C29 C28 H28A 120.4 . .
C30 C29 C28 120.0(6) . .
C30 C29 H29A 120.0 . .
C28 C29 H29A 120.0 . .
C31 C30 C29 121.0(6) . .
C31 C30 H30A 119.5 . .
C29 C30 H30A 119.5 . .
C30 C31 C32 120.9(6) . .
C30 C31 H31A 119.5 . .
C32 C31 H31A 119.5 . .
C31 C32 C27 119.9(5) . .
C31 C32 H32A 120.0 . .
C27 C32 H32A 120.0 . .
C38 C33 C34 118.5(4) . .
C38 C33 P3 119.1(3) . .
C34 C33 P3 122.4(3) . .
C35 C34 C33 120.5(4) . .
C35 C34 H34A 119.8 . .
C33 C34 H34A 119.8 . .
C36 C35 C34 120.7(5) . .
C36 C35 H35A 119.6 . .
C34 C35 H35A 119.6 . .
C37 C36 C35 118.9(5) . .
C37 C36 H36A 120.5 . .
C35 C36 H36A 120.5 . .
C36 C37 C38 121.7(6) . .
C36 C37 H37A 119.2 . .
C38 C37 H37A 119.2 . .
C33 C38 C37 119.7(5) . .
C33 C38 H38A 120.2 . .
C37 C38 H38A 120.2 . .
C40 C39 Pt1 177.5(3) . .
C40 C39 Ag1 90.7(2) . 2
Pt1 C39 Ag1 86.88(11) . 2
C39 C40 C41 177.9(4) . .
C42 C41 C46 118.0(3) . .
C42 C41 C40 120.5(3) . .
C46 C41 C40 121.5(3) . .
C41 C42 C43 119.9(4) . .
C41 C42 H42A 120.0 . .
C43 C42 H42A 120.0 . .
C44 C43 C42 121.4(4) . .
C44 C43 H43A 119.3 . .
C42 C43 H43A 119.3 . .
C43 C44 C45 119.7(3) . .
C43 C44 N1 120.8(4) . .
C45 C44 N1 119.5(4) . .
C44 C45 C46 120.1(4) . .
C44 C45 H45A 120.0 . .
C46 C45 H45A 120.0 . .
C45 C46 C41 120.7(4) . .
C45 C46 H46A 119.6 . .
C41 C46 H46A 119.6 . .
C48 C47 N1 129.6(4) . .
C48 C47 C52 123.6(5) . .
N1 C47 C52 106.8(5) . .
C47 C48 C49 115.9(5) . .
C47 C48 H48A 122.0 . .
C49 C48 H48A 122.0 . .
C50 C49 C48 122.5(7) . .
C50 C49 H49A 118.8 . .
C48 C49 H49A 118.8 . .
C49 C50 C51 121.5(5) . .
C49 C50 H50A 119.2 . .
C51 C50 H50A 119.2 . .
C50 C51 C52 118.7(5) . .
C50 C51 H51A 120.6 . .
C52 C51 H51A 120.6 . .
C51 C52 C47 117.7(6) . .
C51 C52 C53 134.2(5) . .
C47 C52 C53 108.1(4) . .
C54 C53 C58 119.9(6) . .
C54 C53 C52 133.2(5) . .
C58 C53 C52 106.9(4) . .
C53 C54 C55 118.8(6) . .
C53 C54 H54A 120.6 . .
C55 C54 H54A 120.6 . .
C56 C55 C54 120.9(7) . .
C56 C55 H55A 119.5 . .
C54 C55 H55A 119.5 . .
C55 C56 C57 121.2(8) . .
C55 C56 H56A 119.4 . .
C57 C56 H56A 119.4 . .
C58 C57 C56 117.3(6) . .
C58 C57 H57A 121.3 . .
C56 C57 H57A 121.3 . .
C57 C58 N1 129.1(4) . .
C57 C58 C53 121.7(5) . .
N1 C58 C53 109.0(5) . .
O3 Cl1 O2 111.8(4) . .
O3 Cl1 O1 109.4(4) . .
O2 Cl1 O1 102.0(4) . .
O3 Cl1 O4 112.5(3) . .
O2 Cl1 O4 110.3(3) . .
O1 Cl1 O4 110.4(4) . .

loop_
_geom_bond_atom_site_label_1
_geom_bond_atom_site_label_2
_geom_bond_distance
_geom_bond_site_symmetry_2
Pt1 C39 2.022(3) 2
Pt1 C39 2.022(3) .
Pt1 P2 2.2767(7) 2
Pt1 P2 2.2767(7) .
Pt1 Ag1 3.1086(3) .
Pt1 Ag1 3.1086(3) 2
Ag1 P3 2.4162(9) .
Ag1 P1 2.4582(9) .
Ag1 C39 2.474(3) 2
P1 C3 1.805(4) .
P1 C9 1.816(4) .
P1 C1 1.835(3) 2
P2 C15 1.802(3) .
P2 C1 1.821(3) .
P2 C2 1.831(3) .
P3 C33 1.810(4) .
P3 C21 1.820(4) .
P3 C27 1.829(4) .
N1 C58 1.383(6) .
N1 C47 1.398(6) .
N1 C44 1.432(4) .
C1 P1 1.835(3) 2
C1 H1A 0.9900 .
C1 H1B 0.9900 .
C2 C2 1.524(6) 2
C2 H2A 0.9900 .
C2 H2B 0.9900 .
C3 C8 1.377(5) .
C3 C4 1.395(5) .
C4 C5 1.372(6) .
C4 H4A 0.9500 .
C5 C6 1.386(7) .
C5 H5A 0.9500 .
C6 C7 1.364(7) .
C6 H6A 0.9500 .
C7 C8 1.376(6) .
C7 H7A 0.9500 .
C8 H8A 0.9500 .
C9 C10 1.289(7) .
C9 C14 1.408(7) .
C10 C11 1.429(8) .
C10 H10A 0.9500 .
C11 C12 1.225(11) .
C11 H11A 0.9500 .
C12 C13 1.383(11) .
C12 H12A 0.9500 .
C13 C14 1.421(8) .
C13 H13A 0.9500 .
C14 H14A 0.9500 .
C15 C20 1.391(4) .
C15 C16 1.399(4) .
C16 C17 1.388(5) .
C16 H16A 0.9500 .
C17 C18 1.374(6) .
C17 H17A 0.9500 .
C18 C19 1.364(6) .
C18 H18A 0.9500 .
C19 C20 1.382(5) .
C19 H19A 0.9500 .
C20 H20A 0.9500 .
C21 C22 1.376(6) .
C21 C26 1.400(5) .
C22 C23 1.389(7) .
C22 H22A 0.9500 .
C23 C24 1.368(8) .
C23 H23A 0.9500 .
C24 C25 1.353(8) .
C24 H24A 0.9500 .
C25 C26 1.382(7) .
C25 H25A 0.9500 .
C26 H26A 0.9500 .
C27 C28 1.379(6) .
C27 C32 1.382(6) .
C28 C29 1.399(8) .
C28 H28A 0.9500 .
C29 C30 1.359(8) .
C29 H29A 0.9500 .
C30 C31 1.319(8) .
C30 H30A 0.9500 .
C31 C32 1.380(6) .
C31 H31A 0.9500 .
C32 H32A 0.9500 .
C33 C38 1.364(6) .
C33 C34 1.386(5) .
C34 C35 1.371(6) .
C34 H34A 0.9500 .
C35 C36 1.355(9) .
C35 H35A 0.9500 .
C36 C37 1.350(8) .
C36 H36A 0.9500 .
C37 C38 1.380(7) .
C37 H37A 0.9500 .
C38 H38A 0.9500 .
C39 C40 1.196(4) .
C39 Ag1 2.474(3) 2
C40 C41 1.438(4) .
C41 C42 1.380(5) .
C41 C46 1.387(5) .
C42 C43 1.384(5) .
C42 H42A 0.9500 .
C43 C44 1.341(6) .
C43 H43A 0.9500 .
C44 C45 1.367(6) .
C45 C46 1.379(5) .
C45 H45A 0.9500 .
C46 H46A 0.9500 .
C47 C48 1.378(7) .
C47 C52 1.415(6) .
C48 C49 1.400(7) .
C48 H48A 0.9500 .
C49 C50 1.350(8) .
C49 H49A 0.9500 .
C50 C51 1.393(8) .
C50 H50A 0.9500 .
C51 C52 1.402(7) .
C51 H51A 0.9500 .
C52 C53 1.422(7) .
C53 C54 1.372(7) .
C53 C58 1.394(6) .
C54 C55 1.392(9) .
C54 H54A 0.9500 .
C55 C56 1.368(9) .
C55 H55A 0.9500 .
C56 C57 1.397(8) .
C56 H56A 0.9500 .
C57 C58 1.383(7) .
C57 H57A 0.9500 .
Cl1 O3 1.345(4) .
Cl1 O2 1.364(5) .
Cl1 O1 1.401(6) .
Cl1 O4 1.409(3) .

loop_
_platon_squeeze_void_nr
_platon_squeeze_void_average_x
_platon_squeeze_void_average_y
_platon_squeeze_void_average_z
_platon_squeeze_void_volume
_platon_squeeze_void_count_electrons
_platon_squeeze_void_content
1 0.000 0.160 0.250 694 172 ' '
2 0.000 -0.160 0.750 694 172 ' '
3 0.500 0.340 0.750 694 172 ' '
4 0.500 0.660 0.250 694 172 ' '
